data_4134114
loop_
_publ_author_name
'Ruiz-Preciado, Marco A'
'Kubicki, Dominik J.'
'Hofstetter, Albert'
'McGovern, Lucie'
'Futscher, Moritz H.'
'Ummadisingu, Amita'
'Gershoni-Poranne, Renana'
'Zakeeruddin, Shaik M.'
'Ehrler, Bruno'
'Emsley, Lyndon'
'Mili\'c, Jovana V'
'Gr\"atzel, Michael'

_publ_section_title
;
 Supramolecular Modulation of Hybrid Perovskite Solar Cells via
 Bifunctional Halogen Bonding Revealed by Two-Dimensional <sup>19</sup>F
 Solid-State NMR Spectroscopy.
;
_journal_issue 3
_journal_name_full 'Journal of the American Chemical Society'
_journal_page_first 1645
_journal_page_last 1654
_journal_paper_doi 10.1021/jacs.9b13701
_journal_volume 142
_journal_year 2020
_chemical_formula_moiety 'C6 F4 I2, C12 H8 N2'
_chemical_formula_sum 'C18 H8 F4 I2 N2'
_chemical_formula_weight 582.06
_chemical_melting_point 142.0(10)
_chemical_name_systematic
;
o-phenanthroline / 1,4-diiodotetrafluorobenzene
;
_space_group_IT_number 14
_space_group_name_Hall '-P 2ybc'
_space_group_name_H-M_alt 'P 1 21/c 1'
_symmetry_cell_setting monoclinic
_symmetry_space_group_name_Hall '-P 2ybc'
_symmetry_space_group_name_H-M 'P 1 21/c 1'
_atom_sites_solution_hydrogens geom
_atom_sites_solution_primary direct
_atom_sites_solution_secondary difmap
_audit_block_doi 10.5517/cc8q7ls
_audit_creation_method SHELXL-97
_audit_update_record
;
2005-01-04 deposited with the CCDC.	2019-06-09 downloaded from the CCDC.
;
_cell_angle_alpha 90.00
_cell_angle_beta 91.259(10)
_cell_angle_gamma 90.00
_cell_formula_units_Z 4
_cell_length_a 4.5618(4)
_cell_length_b 16.2462(15)
_cell_length_c 24.088(2)
_cell_measurement_reflns_used 6487
_cell_measurement_temperature 293(2)
_cell_measurement_theta_max 26.95
_cell_measurement_theta_min 1.50
_cell_volume 1784.8(3)
_computing_cell_refinement 'SELECT, CELL [STOE-IPDS]'
_computing_data_collection 'EXPOSE, [STOE-IPDS]'
_computing_data_reduction 'INTEGRATE, [STOE-IPDS]'
_computing_molecular_graphics 'DIAMOND (Brandenburg, 1999)'
_computing_publication_material 'SHELXL-97 (Sheldrick, 1997)'
_computing_structure_refinement 'SHELXL-97 (Sheldrick, 1997)'
_computing_structure_solution 'SHELXS-97 (Sheldrick, 1990)'
_diffrn_ambient_temperature 293(2)
_diffrn_detector_area_resol_mean 6.66
_diffrn_measured_fraction_theta_full 0.991
_diffrn_measured_fraction_theta_max 0.991
_diffrn_measurement_device_type STOE-IPDS
_diffrn_measurement_method 'Oscillation, Phi. incr. = 1.3'
_diffrn_radiation_monochromator graphite
_diffrn_radiation_source 'fine-focus sealed tube'
_diffrn_radiation_type MoK\a
_diffrn_radiation_wavelength 0.71073
_diffrn_reflns_av_R_equivalents 0.0864
_diffrn_reflns_av_sigmaI/netI 0.0808
_diffrn_reflns_limit_h_max 5
_diffrn_reflns_limit_h_min -5
_diffrn_reflns_limit_k_max 20
_diffrn_reflns_limit_k_min -20
_diffrn_reflns_limit_l_max 30
_diffrn_reflns_limit_l_min -30
_diffrn_reflns_number 9303
_diffrn_reflns_theta_full 26.95
_diffrn_reflns_theta_max 26.95
_diffrn_reflns_theta_min 1.51
_diffrn_standards_decay_% 0
_diffrn_standards_interval_count 0
_diffrn_standards_interval_time 0
_diffrn_standards_number 0
_exptl_absorpt_coefficient_mu 3.567
_exptl_absorpt_correction_T_max 0.6742
_exptl_absorpt_correction_T_min 0.3632
_exptl_absorpt_correction_type numerical
_exptl_absorpt_process_details 'FACEIT, STOE-IPDS'
_exptl_crystal_colour colorless
_exptl_crystal_density_diffrn 2.166
_exptl_crystal_density_meas ?
_exptl_crystal_density_method 'not measured'
_exptl_crystal_description plate-like
_exptl_crystal_F_000 1088
_exptl_crystal_size_max 0.37
_exptl_crystal_size_mid 0.27
_exptl_crystal_size_min 0.14
_refine_diff_density_max 1.660
_refine_diff_density_min -1.005
_refine_diff_density_rms 0.138
_refine_ls_extinction_method none
_refine_ls_goodness_of_fit_ref 1.029
_refine_ls_hydrogen_treatment mixed
_refine_ls_matrix_type full
_refine_ls_number_parameters 243
_refine_ls_number_reflns 3864
_refine_ls_number_restraints 0
_refine_ls_restrained_S_all 1.029
_refine_ls_R_factor_all 0.0763
_refine_ls_R_factor_gt 0.0480
_refine_ls_shift/su_max 0.000
_refine_ls_shift/su_mean 0.000
_refine_ls_structure_factor_coef Fsqd
_refine_ls_weighting_details 'calc w=1/[\s^2^(Fo^2^)+(0.0432P)^2^+0.0000P] where P=(Fo^2^+2Fc^2^)/3'
_refine_ls_weighting_scheme calc
_refine_ls_wR_factor_gt 0.1030
_refine_ls_wR_factor_ref 0.1092
_reflns_number_gt 1749
_reflns_number_total 3864
_reflns_threshold_expression >2sigma(I)
_cod_data_source_file B1.cif
_cod_data_source_block smjl29
_cod_depositor_comments
;
The following automatic conversions were performed:

data item '_chemical_melting_point' value '141-143' was changed to
'142.0(10)' -- the average value was taken and precision was
estimated.

data item '_exptl_crystal_density_meas' value 'not measured' was
changed to '?' -- the value is perceived as not measured.

Automatic conversion script
Id: cif_fix_values 7556 2019-12-06 15:28:31Z antanas 
;
_cod_original_sg_symbol_H-M 'P 21/c'
_cod_database_code 4134114

loop_
_symmetry_equiv_pos_as_xyz
'x, y, z'
'-x, y+1/2, -z+1/2'
'-x, -y, -z'
'x, -y-1/2, z-1/2'

loop_
_atom_site_label
_atom_site_type_symbol
_atom_site_fract_x
_atom_site_fract_y
_atom_site_fract_z
_atom_site_U_iso_or_equiv
_atom_site_adp_type
_atom_site_occupancy
_atom_site_symmetry_multiplicity
_atom_site_calc_flag
_atom_site_refinement_flags
N1 N 0.0303(19) 0.2434(5) 0.2911(3) 0.048(2) Uani 1 1 d .
N2 N 0.4198(19) 0.1280(5) 0.2565(3) 0.050(2) Uani 1 1 d .
C7 C 0.146(2) 0.2523(5) 0.2398(3) 0.043(2) Uani 1 1 d .
C8 C -0.156(2) 0.3003(6) 0.3071(4) 0.052(3) Uani 1 1 d .
H8 H -0.2348 0.2946 0.3422 0.06(3) Uiso 1 1 d R
C9 C -0.244(3) 0.3670(6) 0.2764(4) 0.062(3) Uani 1 1 d .
H9 H -0.3804 0.4043 0.2896 0.06(3) Uiso 1 1 d R
C10 C -0.121(3) 0.3764(6) 0.2251(5) 0.062(3) Uani 1 1 d .
H10 H -0.1692 0.4222 0.2036 0.07(3) Uiso 1 1 d R
C11 C 0.070(2) 0.3196(6) 0.2055(3) 0.047(2) Uani 1 1 d .
C12 C 0.203(3) 0.3238(7) 0.1513(4) 0.063(3) Uani 1 1 d .
H12 H 0.1574 0.3678 0.1280 0.12(5) Uiso 1 1 d R
C13 C 0.383(3) 0.2676(8) 0.1346(4) 0.064(3) Uani 1 1 d .
H13 H 0.4596 0.2723 0.0993 0.06(3) Uiso 1 1 d R
C14 C 0.468(2) 0.1989(6) 0.1683(3) 0.048(2) Uani 1 1 d .
C15 C 0.661(3) 0.1377(8) 0.1521(5) 0.068(3) Uani 1 1 d .
H15 H 0.7404 0.1396 0.1169 0.06(3) Uiso 1 1 d R
C16 C 0.733(3) 0.0756(8) 0.1869(6) 0.077(4) Uani 1 1 d .
H16 H 0.8647 0.0351 0.1764 0.06(3) Uiso 1 1 d R
C17 C 0.607(3) 0.0737(7) 0.2381(5) 0.064(3) Uani 1 1 d .
H17 H 0.6583 0.0304 0.2616 0.03(2) Uiso 1 1 d R
C18 C 0.350(2) 0.1904(5) 0.2220(3) 0.041(2) Uani 1 1 d .
I1 I 0.89275(17) 0.61005(4) 0.12305(2) 0.0583(3) Uani 1 1 d .
F1 F 0.6386(14) 0.4391(3) 0.0765(2) 0.0698(18) Uani 1 1 d .
F2 F 1.2726(15) 0.6457(3) 0.0150(2) 0.0755(19) Uani 1 1 d .
C1 C 0.949(2) 0.5451(5) 0.0491(3) 0.039(2) Uani 1 1 d .
C2 C 0.822(2) 0.4711(6) 0.0391(3) 0.043(2) Uani 1 1 d .
C3 C 1.143(2) 0.5736(5) 0.0088(4) 0.045(2) Uani 1 1 d .
I2 I 0.28635(19) 0.31033(4) 0.44572(3) 0.0713(3) Uani 1 1 d .
F3 F 0.1220(16) 0.4058(4) 0.5558(3) 0.0792(19) Uani 1 1 d .
F4 F 0.7073(16) 0.4518(4) 0.4013(2) 0.0778(19) Uani 1 1 d .
C4 C 0.410(2) 0.4244(5) 0.4778(4) 0.043(2) Uani 1 1 d .
C5 C 0.312(2) 0.4523(6) 0.5277(4) 0.047(2) Uani 1 1 d .
C6 C 0.599(2) 0.4748(6) 0.4506(3) 0.047(3) Uani 1 1 d .

loop_
_atom_site_aniso_label
_atom_site_aniso_U_11
_atom_site_aniso_U_22
_atom_site_aniso_U_33
_atom_site_aniso_U_23
_atom_site_aniso_U_13
_atom_site_aniso_U_12
N1 0.053(6) 0.058(5) 0.034(4) 0.006(3) 0.003(4) -0.004(4)
N2 0.052(7) 0.047(5) 0.051(5) 0.004(4) -0.005(4) -0.001(4)
C7 0.044(7) 0.047(5) 0.037(5) 0.002(4) -0.007(4) -0.007(4)
C8 0.055(8) 0.057(6) 0.043(5) -0.008(5) 0.016(5) 0.005(5)
C9 0.072(9) 0.058(7) 0.054(6) -0.005(5) -0.008(6) 0.004(6)
C10 0.056(9) 0.053(7) 0.075(7) 0.002(6) -0.020(6) 0.000(6)
C11 0.039(7) 0.060(6) 0.042(5) 0.012(5) -0.004(4) -0.005(5)
C12 0.061(9) 0.090(8) 0.039(6) 0.025(6) 0.009(5) -0.013(7)
C13 0.064(9) 0.102(9) 0.027(6) 0.004(5) 0.014(5) -0.010(7)
C14 0.042(7) 0.069(6) 0.034(5) -0.002(5) 0.003(4) -0.016(5)
C15 0.048(9) 0.087(8) 0.069(8) -0.025(7) 0.012(6) -0.008(7)
C16 0.049(9) 0.074(8) 0.110(10) -0.047(8) 0.007(7) 0.008(7)
C17 0.065(9) 0.044(6) 0.082(8) -0.004(6) -0.012(7) -0.003(6)
C18 0.038(7) 0.044(5) 0.041(5) -0.003(4) 0.002(4) -0.009(4)
I1 0.0799(6) 0.0622(4) 0.0328(3) -0.0081(3) -0.0038(3) 0.0229(4)
F1 0.085(5) 0.071(4) 0.054(3) 0.011(3) 0.026(3) -0.019(3)
F2 0.101(6) 0.054(3) 0.072(4) -0.016(3) 0.013(3) -0.033(4)
C1 0.044(7) 0.040(5) 0.033(4) 0.000(4) 0.005(4) 0.008(4)
C2 0.038(7) 0.055(6) 0.037(5) 0.009(4) 0.005(4) 0.000(5)
C3 0.049(7) 0.038(5) 0.048(5) -0.004(4) -0.005(5) -0.002(5)
I2 0.0728(6) 0.0535(4) 0.0869(5) -0.0119(4) -0.0139(4) -0.0011(4)
F3 0.083(6) 0.072(4) 0.083(4) 0.010(3) 0.036(4) -0.013(4)
F4 0.099(6) 0.087(4) 0.048(3) -0.011(3) 0.026(3) 0.007(4)
C4 0.042(7) 0.042(5) 0.043(5) -0.006(4) -0.008(4) 0.003(4)
C5 0.030(7) 0.056(6) 0.055(6) 0.014(5) 0.014(5) 0.002(5)
C6 0.060(8) 0.047(6) 0.035(5) 0.000(4) 0.007(5) 0.014(5)

loop_
_atom_type_symbol
_atom_type_description
_atom_type_scat_dispersion_real
_atom_type_scat_dispersion_imag
_atom_type_scat_source
C C 0.0033 0.0016 'International Tables Vol C Tables 4.2.6.8 and 6.1.1.4'
H H 0.0000 0.0000 'International Tables Vol C Tables 4.2.6.8 and 6.1.1.4'
F F 0.0171 0.0103 'International Tables Vol C Tables 4.2.6.8 and 6.1.1.4'
I I -0.4742 1.8119 'International Tables Vol C Tables 4.2.6.8 and 6.1.1.4'
N N 0.0061 0.0033 'International Tables Vol C Tables 4.2.6.8 and 6.1.1.4'

loop_
_citation_id
_citation_doi
_citation_year
1 10.1039/b500009b 2005

loop_
_geom_angle_atom_site_label_1
_geom_angle_atom_site_label_2
_geom_angle_atom_site_label_3
_geom_angle
_geom_angle_site_symmetry_1
_geom_angle_site_symmetry_3
C8 N1 C7 117.1(8) . .
C17 N2 C18 116.4(9) . .
N1 C7 C11 121.2(9) . .
N1 C7 C18 117.4(8) . .
C11 C7 C18 121.4(8) . .
N1 C8 C9 125.5(9) . .
N1 C8 H8 117.3 . .
C9 C8 H8 117.3 . .
C8 C9 C10 117.0(10) . .
C8 C9 H9 121.5 . .
C10 C9 H9 121.5 . .
C11 C10 C9 120.8(10) . .
C11 C10 H10 119.6 . .
C9 C10 H10 119.6 . .
C10 C11 C7 118.4(9) . .
C10 C11 C12 124.3(9) . .
C7 C11 C12 117.4(9) . .
C13 C12 C11 121.7(10) . .
C13 C12 H12 119.1 . .
C11 C12 H12 119.1 . .
C12 C13 C14 122.6(9) . .
C12 C13 H13 118.7 . .
C14 C13 H13 118.7 . .
C15 C14 C18 116.2(9) . .
C15 C14 C13 124.4(9) . .
C18 C14 C13 119.3(9) . .
C16 C15 C14 120.6(11) . .
C16 C15 H15 119.8 . .
C14 C15 H15 119.6 . .
C15 C16 C17 118.3(11) . .
C15 C16 H16 120.6 . .
C17 C16 H16 121.1 . .
N2 C17 C16 125.3(11) . .
N2 C17 H17 117.5 . .
C16 C17 H17 117.2 . .
N2 C18 C14 123.2(9) . .
N2 C18 C7 119.3(8) . .
C14 C18 C7 117.6(8) . .
C2 C1 C3 116.3(7) . .
C2 C1 I1 122.7(6) . .
C3 C1 I1 120.8(6) . .
F1 C2 C1 119.5(8) . .
F1 C2 C3 116.4(8) . 3_765
C1 C2 C3 124.1(8) . 3_765
F2 C3 C2 120.1(8) . 3_765
F2 C3 C1 120.2(8) . .
C2 C3 C1 119.4(8) 3_765 .
C6 C4 C5 116.4(8) . .
C6 C4 I2 121.6(6) . .
C5 C4 I2 121.9(7) . .
F3 C5 C6 119.1(8) . 3_666
F3 C5 C4 119.0(9) . .
C6 C5 C4 121.9(9) 3_666 .
F4 C6 C5 118.1(9) . 3_666
F4 C6 C4 120.2(8) . .
C5 C6 C4 121.6(8) 3_666 .

loop_
_geom_bond_atom_site_label_1
_geom_bond_atom_site_label_2
_geom_bond_distance
_geom_bond_site_symmetry_2
N1 C8 1.321(11) .
N1 C7 1.363(11) .
N2 C17 1.310(13) .
N2 C18 1.344(11) .
C7 C11 1.409(12) .
C7 C18 1.442(13) .
C8 C9 1.366(13) .
C8 H8 0.9301 .
C9 C10 1.376(15) .
C9 H9 0.9299 .
C10 C11 1.361(14) .
C10 H10 0.9301 .
C11 C12 1.452(13) .
C12 C13 1.299(15) .
C12 H12 0.9299 .
C13 C14 1.430(14) .
C13 H13 0.9300 .
C14 C15 1.388(14) .
C14 C18 1.419(12) .
C15 C16 1.348(16) .
C15 H15 0.9301 .
C16 C17 1.373(16) .
C16 H16 0.9300 .
C17 H17 0.9300 .
I1 C1 2.092(8) .
F1 C2 1.348(10) .
F2 C3 1.318(10) .
C1 C2 1.354(12) .
C1 C3 1.405(13) .
C2 C3 1.376(12) 3_765
C3 C2 1.376(12) 3_765
I2 C4 2.081(8) .
F3 C5 1.345(10) .
F4 C6 1.347(10) .
C4 C6 1.367(13) .
C4 C5 1.369(12) .
C5 C6 1.353(13) 3_666
C6 C5 1.353(13) 3_666
